data_7158229
loop_
_publ_author_name
'Maeda, Hiromitsu'
'Haketa, Yohei'
'Murata, Tomoki'
'Ohta, Eriko'
'Murata, Tai'
'Yasuda, Nobuhiro'

_publ_section_title
;
 Self-assemblies of anionic-unit-introduced anion-responsive \p-electronic
 molecules
;
_journal_issue 34
_journal_name_full 'Organic &amp; Biomolecular Chemistry'
_journal_page_first 7369
_journal_page_last 7373
_journal_paper_doi 10.1039/D1OB01094H
_journal_volume 19
_journal_year 2021
_chemical_formula_moiety 'C18 H13 B N2 O4, C3 H6 O'
_chemical_formula_sum 'C21 H19 B N2 O5'
_chemical_formula_weight 390.19
_space_group_crystal_system orthorhombic
_space_group_IT_number 31
_space_group_name_Hall 'P 2ac -2'
_space_group_name_H-M_alt 'P m n 21'
_atom_sites_solution_hydrogens geom
_audit_creation_method SHELXL-2014/7
_audit_update_record
;
2021-05-29 deposited with the CCDC.	2021-08-06 downloaded from the CCDC.
;
_cell_angle_alpha 90
_cell_angle_beta 90
_cell_angle_gamma 90
_cell_formula_units_Z 4
_cell_length_a 14.507(3)
_cell_length_b 9.3436(17)
_cell_length_c 14.134(3)
_cell_measurement_reflns_used 23414
_cell_measurement_temperature 95(2)
_cell_measurement_theta_max 31.773
_cell_measurement_theta_min 2.294
_cell_volume 1915.8(7)
_computing_cell_refinement 'SAINT V8.38A (Bruker AXS Inc., 2017)'
_computing_data_collection 'Rapid Auto(Rigaku)'
_computing_data_reduction 'SAINT V8.38A (Bruker AXS Inc., 2017)'
_computing_structure_refinement 'SHELXL-2014/7 (Sheldrick, 2014)'
_computing_structure_solution 'SHELXT 2014/5 (Sheldrick, 2014)'
_diffrn_ambient_temperature 95(2)
_diffrn_detector_area_resol_mean 13.33
_diffrn_measured_fraction_theta_full 1.000
_diffrn_measured_fraction_theta_max 0.997
_diffrn_measurement_device_type 'DECTRIS EIGER X 1M'
_diffrn_measurement_method 'Shutterless \w scans'
_diffrn_radiation_monochromator 'Si(111) Channel Cut'
_diffrn_radiation_type Synchrotron
_diffrn_radiation_wavelength 0.8104
_diffrn_reflns_av_R_equivalents 0.0642
_diffrn_reflns_av_unetI/netI 0.0828
_diffrn_reflns_Laue_measured_fraction_full 1.000
_diffrn_reflns_Laue_measured_fraction_max 0.997
_diffrn_reflns_limit_h_max 18
_diffrn_reflns_limit_h_min -18
_diffrn_reflns_limit_k_max 11
_diffrn_reflns_limit_k_min -12
_diffrn_reflns_limit_l_max 17
_diffrn_reflns_limit_l_min -18
_diffrn_reflns_number 23414
_diffrn_reflns_point_group_measured_fraction_full 0.985
_diffrn_reflns_point_group_measured_fraction_max 0.963
_diffrn_reflns_theta_full 29.094
_diffrn_reflns_theta_max 31.773
_diffrn_reflns_theta_min 2.294
_diffrn_source 'synchrotron radiation SPring-8 BL40XU'
_exptl_absorpt_coefficient_mu 0.129
_exptl_absorpt_correction_T_max 0.746
_exptl_absorpt_correction_T_min 0.631
_exptl_absorpt_correction_type multi-scan
_exptl_absorpt_process_details
;
SADABS-2016/2 - Bruker AXS area detector scaling and absorption correction
;
_exptl_crystal_colour yellow
_exptl_crystal_density_diffrn 1.353
_exptl_crystal_density_meas ?
_exptl_crystal_description block
_exptl_crystal_F_000 816
_exptl_crystal_size_max 0.03
_exptl_crystal_size_mid 0.01
_exptl_crystal_size_min 0.01
_refine_diff_density_max 0.477
_refine_diff_density_min -0.355
_refine_diff_density_rms 0.141
_refine_ls_abs_structure_details
;
 Flack x determined using 1527 quotients [(I+)-(I-)]/[(I+)+(I-)]
 (Parsons, Flack and Wagner, Acta Cryst. B69 (2013) 249-259).
;
_refine_ls_abs_structure_Flack -0.2(5)
_refine_ls_extinction_coef 0.014(2)
_refine_ls_extinction_expression Fc^*^=kFc[1+0.001xFc^2^\l^3^/sin(2\q)]^-1/4^
_refine_ls_extinction_method 'SHELXL-2014/7 (Sheldrick 2014'
_refine_ls_goodness_of_fit_ref 1.031
_refine_ls_hydrogen_treatment constr
_refine_ls_matrix_type full
_refine_ls_number_parameters 298
_refine_ls_number_reflns 4402
_refine_ls_number_restraints 1
_refine_ls_restrained_S_all 1.031
_refine_ls_R_factor_all 0.0552
_refine_ls_R_factor_gt 0.0488
_refine_ls_shift/su_max 0.000
_refine_ls_shift/su_mean 0.000
_refine_ls_structure_factor_coef Fsqd
_refine_ls_weighting_details 'w=1/[\s^2^(Fo^2^)+(0.0654P)^2^+0.0129P] where P=(Fo^2^+2Fc^2^)/3'
_refine_ls_weighting_scheme calc
_refine_ls_wR_factor_gt 0.1230
_refine_ls_wR_factor_ref 0.1302
_reflns_Friedel_coverage 0.856
_reflns_Friedel_fraction_full 0.968
_reflns_Friedel_fraction_max 0.926
_reflns_number_gt 3889
_reflns_number_total 4402
_reflns_threshold_expression 'I > 2\s(I)'
_cod_data_source_file d1ob01094h2.cif
_cod_data_source_block shelxl
_cod_depositor_comments
;
The following automatic conversions were performed:

data item '_exptl_crystal_density_meas' value 'not measured' was
changed to '?' -- the value is perceived as not measured.

Automatic conversion script
Id: cif_fix_values 7556 2019-12-06 15:28:31Z antanas 

 Adding full bibliography for 7158218--7158229.cif.
;
_cod_original_cell_volume 1915.8(6)
_cod_database_code 7158229
_shelx_shelxl_version_number 2014/7
_shelx_space_group_comment
;
The symmetry employed for this shelxl refinement is uniquely defined
by the following loop, which should always be used as a source of
symmetry information in preference to the above space-group names.
They are only intended as comments.
;
_shelx_estimated_absorpt_t_min 0.996
_shelx_estimated_absorpt_t_max 0.999

loop_
_space_group_symop_operation_xyz
'x, y, z'
'-x+1/2, -y, z+1/2'
'-x, y, z'
'x+1/2, -y, z+1/2'

loop_
_atom_site_label
_atom_site_type_symbol
_atom_site_fract_x
_atom_site_fract_y
_atom_site_fract_z
_atom_site_U_iso_or_equiv
_atom_site_adp_type
_atom_site_occupancy
_atom_site_site_symmetry_order
_atom_site_calc_flag
_atom_site_refinement_flags_posn
_atom_site_refinement_flags_adp
_atom_site_refinement_flags_occupancy
_atom_site_disorder_assembly
_atom_site_disorder_group
C1 C 0.1759(2) 0.2470(3) 0.4690(2) 0.0364(7) Uani 1 1 d . . . . .
H1 H 0.1130 0.2741 0.4745 0.044 Uiso 1 1 calc R U . . .
C2 C 0.20743(19) 0.1152(3) 0.4397(2) 0.0398(6) Uani 1 1 d . . . . .
H2 H 0.1705 0.0361 0.4212 0.048 Uiso 1 1 calc R U . . .
C3 C 0.30432(19) 0.1191(3) 0.4421(2) 0.0344(6) Uani 1 1 d . . . . .
H3 H 0.3449 0.0434 0.4254 0.041 Uiso 1 1 calc R U . . .
C4 C 0.32942(18) 0.2546(3) 0.4734(2) 0.0297(6) Uani 1 1 d . . . . .
C5 C 0.41769(17) 0.3188(3) 0.4875(2) 0.0298(5) Uani 1 1 d . . . . .
C6 C 0.5000 0.2440(4) 0.4829(3) 0.0309(8) Uani 1 2 d S T P . .
H6 H 0.5000 0.1428 0.4765 0.037 Uiso 1 2 calc R U P . .
C7 C 0.5000 0.6299(4) 0.6185(3) 0.0343(9) Uani 1 2 d S T P . .
C8 C 0.5000 0.5949(5) 0.7142(4) 0.0407(9) Uani 1 2 d S T P . .
H8 H 0.5000 0.4975 0.7333 0.049 Uiso 1 2 calc R U P . .
C9 C 0.5000 0.7030(5) 0.7817(3) 0.0454(10) Uani 1 2 d S T P . .
H9 H 0.5000 0.6783 0.8469 0.054 Uiso 1 2 calc R U P . .
C10 C 0.5000 0.8464(5) 0.7559(3) 0.0416(10) Uani 1 2 d S T P . .
H10 H 0.5000 0.9189 0.8031 0.050 Uiso 1 2 calc R U P . .
C11 C 0.5000 0.8831(4) 0.6612(3) 0.0352(9) Uani 1 2 d S T P . .
H11 H 0.5000 0.9806 0.6423 0.042 Uiso 1 2 calc R U P . .
C12 C 0.5000 0.7748(4) 0.5949(3) 0.0295(8) Uani 1 2 d S T P . .
C13 C 0.5000 0.7906(4) 0.4901(3) 0.0298(8) Uani 1 2 d S T P . .
N1 N 0.24924(14) 0.3315(3) 0.48867(18) 0.0303(5) Uani 1 1 d . . . . .
H1A H 0.2464 0.4208 0.5081 0.036 Uiso 1 1 calc R U . . .
O1 O 0.41565(12) 0.45693(19) 0.50576(18) 0.0421(5) Uani 1 1 d . . . . .
O2 O 0.5000 0.6606(3) 0.4497(2) 0.0319(6) Uani 1 2 d S T P . .
O3 O 0.5000 0.8998(3) 0.4445(2) 0.0355(6) Uani 1 2 d S T P . .
C14 C 0.32461(19) 0.7595(3) 0.3025(2) 0.0335(6) Uani 1 1 d . . . . .
H14 H 0.3874 0.7491 0.3204 0.040 Uiso 1 1 calc R U . . .
C15 C 0.29315(18) 0.8169(3) 0.2181(2) 0.0340(6) Uani 1 1 d . . . . .
H15 H 0.3302 0.8515 0.1677 0.041 Uiso 1 1 calc R U . . .
C16 C 0.19679(18) 0.8143(3) 0.2207(2) 0.0315(6) Uani 1 1 d . . . . .
H16 H 0.1563 0.8477 0.1728 0.038 Uiso 1 1 calc R U . . .
C17 C 0.17131(17) 0.7535(3) 0.3072(2) 0.0287(6) Uani 1 1 d . . . . .
C18 C 0.08299(17) 0.7197(3) 0.3457(2) 0.0293(6) Uani 1 1 d . . . . .
C19 C 0.0000 0.7694(4) 0.3090(3) 0.0305(8) Uani 1 2 d S T P . .
H19 H 0.0000 0.8373 0.2590 0.037 Uiso 1 2 calc R U P . .
C20 C 0.0000 0.7410(4) 0.5645(3) 0.0350(9) Uani 1 2 d S T P . .
C21 C 0.0000 0.8906(5) 0.5710(4) 0.0409(10) Uani 1 2 d S T P . .
H21 H 0.0000 0.9471 0.5151 0.049 Uiso 1 2 calc R U P . .
C22 C 0.0000 0.9563(5) 0.6591(4) 0.0484(11) Uani 1 2 d S T P . .
H22 H 0.0000 1.0577 0.6635 0.058 Uiso 1 2 calc R U P . .
C23 C 0.0000 0.8726(6) 0.7422(3) 0.0525(13) Uani 1 2 d S T P . .
H23 H 0.0000 0.9182 0.8022 0.063 Uiso 1 2 calc R U P . .
C24 C 0.0000 0.7226(6) 0.7370(3) 0.0465(11) Uani 1 2 d S T P . .
H24 H 0.0000 0.6652 0.7925 0.056 Uiso 1 2 calc R U P . .
C25 C 0.0000 0.6617(5) 0.6476(3) 0.0379(9) Uani 1 2 d S T P . .
C26 C 0.0000 0.5058(5) 0.6246(3) 0.0378(9) Uani 1 2 d S T P . .
N2 N 0.25105(13) 0.7209(3) 0.35507(18) 0.0298(5) Uani 1 1 d . . . . .
H2A H 0.2537 0.6809 0.4114 0.036 Uiso 1 1 calc R U . . .
C27 C 0.24973(19) 0.8322(3) 0.6492(3) 0.0388(7) Uani 1 1 d . . . . .
H27 H 0.2602 0.8808 0.5887 0.058 Uiso 1 1 calc R U . . .
H27A H 0.3003 0.8546 0.6927 0.058 Uiso 1 1 calc R U . . .
H27B H 0.1914 0.8650 0.6766 0.058 Uiso 1 1 calc R U . . .
B1 B 0.0000 0.6274(5) 0.4799(3) 0.0301(9) Uani 1 2 d S T P . .
B2 B 0.5000 0.5441(4) 0.5212(4) 0.0369(10) Uani 1 2 d S T P . .
O4 O 0.08388(12) 0.6326(2) 0.41952(14) 0.0327(4) Uani 1 1 d . . . . .
O5 O 0.0000 0.4876(3) 0.5305(2) 0.0359(6) Uani 1 2 d S T P . .
O6 O 0.0000 0.4060(4) 0.6796(2) 0.0513(8) Uani 1 2 d S T P . .
C28 C 0.24566(15) 0.6740(3) 0.6335(2) 0.0296(6) Uani 1 1 d . . . . .
C29 C 0.24082(19) 0.5809(3) 0.7198(2) 0.0377(6) Uani 1 1 d . . . . .
H29 H 0.2359 0.4804 0.7005 0.057 Uiso 1 1 calc R U . . .
H29A H 0.1867 0.6072 0.7574 0.057 Uiso 1 1 calc R U . . .
H29B H 0.2967 0.5941 0.7578 0.057 Uiso 1 1 calc R U . . .
O7 O 0.24616(11) 0.6227(2) 0.55406(17) 0.0335(4) Uani 1 1 d . . . . .

loop_
_atom_site_aniso_label
_atom_site_aniso_U_11
_atom_site_aniso_U_22
_atom_site_aniso_U_33
_atom_site_aniso_U_23
_atom_site_aniso_U_13
_atom_site_aniso_U_12
C1 0.0303(14) 0.0400(15) 0.0387(17) 0.0001(12) -0.0032(11) -0.0043(11)
C2 0.0372(15) 0.0354(14) 0.0470(17) -0.0056(13) -0.0034(14) -0.0081(11)
C3 0.0376(13) 0.0282(12) 0.0373(14) -0.0028(11) 0.0013(12) -0.0014(10)
C4 0.0324(14) 0.0275(12) 0.0293(15) 0.0000(10) 0.0006(10) -0.0004(9)
C5 0.0311(13) 0.0277(12) 0.0306(13) -0.0003(10) 0.0002(10) -0.0008(9)
C6 0.035(2) 0.0235(16) 0.034(2) -0.0023(14) 0.000 0.000
C7 0.0268(17) 0.0287(19) 0.047(2) 0.0072(16) 0.000 0.000
C8 0.0343(19) 0.039(2) 0.049(2) 0.0125(19) 0.000 0.000
C9 0.038(2) 0.064(3) 0.034(2) 0.011(2) 0.000 0.000
C10 0.040(2) 0.050(3) 0.034(2) -0.0075(19) 0.000 0.000
C11 0.0344(19) 0.0329(19) 0.038(2) -0.0049(16) 0.000 0.000
C12 0.0235(17) 0.0293(18) 0.036(2) 0.0001(15) 0.000 0.000
C13 0.0284(18) 0.0285(18) 0.0325(19) -0.0031(16) 0.000 0.000
N1 0.0283(11) 0.0300(12) 0.0326(12) -0.0019(9) -0.0005(9) -0.0018(8)
O1 0.0301(10) 0.0257(9) 0.0704(15) -0.0076(10) -0.0003(9) -0.0008(7)
O2 0.0299(13) 0.0288(12) 0.0370(14) -0.0064(12) 0.000 0.000
O3 0.0405(14) 0.0293(13) 0.0366(14) 0.0026(11) 0.000 0.000
C14 0.0294(14) 0.0355(14) 0.0355(15) -0.0025(12) 0.0018(11) -0.0035(10)
C15 0.0334(14) 0.0324(13) 0.0361(15) 0.0010(12) 0.0034(12) -0.0052(10)
C16 0.0325(13) 0.0285(12) 0.0334(14) 0.0016(11) 0.0004(11) -0.0027(10)
C17 0.0282(14) 0.0305(13) 0.0272(13) -0.0035(10) -0.0016(11) -0.0006(9)
C18 0.0325(14) 0.0280(12) 0.0273(13) -0.0053(10) 0.0009(10) -0.0012(9)
C19 0.0304(19) 0.0297(18) 0.0314(18) -0.0006(15) 0.000 0.000
C20 0.0240(17) 0.046(2) 0.036(2) -0.0021(17) 0.000 0.000
C21 0.0278(18) 0.044(2) 0.051(3) -0.0071(19) 0.000 0.000
C22 0.0236(18) 0.061(3) 0.061(3) -0.021(2) 0.000 0.000
C23 0.032(2) 0.086(4) 0.039(3) -0.022(2) 0.000 0.000
C24 0.029(2) 0.072(3) 0.038(2) -0.007(2) 0.000 0.000
C25 0.0256(17) 0.056(2) 0.033(2) 0.0010(19) 0.000 0.000
C26 0.0246(17) 0.054(2) 0.035(2) 0.0071(19) 0.000 0.000
N2 0.0266(12) 0.0336(11) 0.0293(13) -0.0001(10) 0.0003(8) -0.0012(8)
C27 0.0394(16) 0.0321(15) 0.0450(19) -0.0038(14) 0.0010(12) -0.0015(10)
B1 0.0250(19) 0.037(2) 0.028(2) 0.0016(17) 0.000 0.000
B2 0.029(2) 0.025(2) 0.057(3) -0.0017(19) 0.000 0.000
O4 0.0291(10) 0.0396(10) 0.0292(9) 0.0031(8) 0.0009(7) 0.0011(7)
O5 0.0338(13) 0.0388(14) 0.0353(15) 0.0055(12) 0.000 0.000
O6 0.0469(17) 0.063(2) 0.0438(18) 0.0237(16) 0.000 0.000
C28 0.0214(11) 0.0313(14) 0.0360(15) -0.0015(12) -0.0025(10) 0.0022(8)
C29 0.0386(14) 0.0387(14) 0.0359(16) 0.0024(14) -0.0021(12) 0.0000(11)
O7 0.0336(10) 0.0321(10) 0.0347(11) -0.0014(9) -0.0027(7) 0.0034(7)

loop_
_atom_type_symbol
_atom_type_description
_atom_type_scat_dispersion_real
_atom_type_scat_dispersion_imag
_atom_type_scat_source
C C 0.0045 0.0022 'International Tables Vol C Tables 4.2.6.8 and 6.1.1.4'
H H 0.0000 0.0000 'International Tables Vol C Tables 4.2.6.8 and 6.1.1.4'
B B 0.0022 0.0009 'International Tables Vol C Tables 4.2.6.8 and 6.1.1.4'
N N 0.0085 0.0044 'International Tables Vol C Tables 4.2.6.8 and 6.1.1.4'
O O 0.0146 0.0081 'International Tables Vol C Tables 4.2.6.8 and 6.1.1.4'

loop_
_geom_angle_atom_site_label_1
_geom_angle_atom_site_label_2
_geom_angle_atom_site_label_3
_geom_angle
_geom_angle_site_symmetry_1
_geom_angle_site_symmetry_3
_geom_angle_publ_flag
N1 C1 C2 108.8(2) . . ?
N1 C1 H1 125.6 . . ?
C2 C1 H1 125.6 . . ?
C1 C2 C3 107.5(2) . . ?
C1 C2 H2 126.2 . . ?
C3 C2 H2 126.2 . . ?
C4 C3 C2 107.1(2) . . ?
C4 C3 H3 126.5 . . ?
C2 C3 H3 126.5 . . ?
N1 C4 C3 107.6(2) . . ?
N1 C4 C5 120.9(2) . . ?
C3 C4 C5 131.4(3) . . ?
O1 C5 C6 121.5(2) . . ?
O1 C5 C4 114.8(2) . . ?
C6 C5 C4 123.7(2) . . ?
C5 C6 C5 119.1(3) 3_655 . ?
C5 C6 H6 120.4 3_655 . ?
C5 C6 H6 120.4 . . ?
C8 C7 C12 117.4(4) . . ?
C8 C7 B2 136.2(4) . . ?
C12 C7 B2 106.4(3) . . ?
C9 C8 C7 119.8(4) . . ?
C9 C8 H8 120.1 . . ?
C7 C8 H8 120.1 . . ?
C10 C9 C8 121.4(4) . . ?
C10 C9 H9 119.3 . . ?
C8 C9 H9 119.3 . . ?
C11 C10 C9 119.6(4) . . ?
C11 C10 H10 120.2 . . ?
C9 C10 H10 120.2 . . ?
C12 C11 C10 118.4(4) . . ?
C12 C11 H11 120.8 . . ?
C10 C11 H11 120.8 . . ?
C11 C12 C7 123.3(4) . . ?
C11 C12 C13 127.1(4) . . ?
C7 C12 C13 109.5(3) . . ?
O3 C13 O2 122.5(3) . . ?
O3 C13 C12 128.0(4) . . ?
O2 C13 C12 109.5(3) . . ?
C1 N1 C4 109.0(2) . . ?
C1 N1 H1A 125.5 . . ?
C4 N1 H1A 125.5 . . ?
C5 O1 B2 123.2(2) . . ?
C13 O2 B2 111.9(3) . . ?
N2 C14 C15 108.5(2) . . ?
N2 C14 H14 125.8 . . ?
C15 C14 H14 125.8 . . ?
C14 C15 C16 107.5(2) . . ?
C14 C15 H15 126.3 . . ?
C16 C15 H15 126.3 . . ?
C17 C16 C15 107.1(2) . . ?
C17 C16 H16 126.4 . . ?
C15 C16 H16 126.4 . . ?
N2 C17 C16 107.3(2) . . ?
N2 C17 C18 121.2(3) . . ?
C16 C17 C18 131.4(3) . . ?
O4 C18 C19 120.5(2) . . ?
O4 C18 C17 115.3(2) . . ?
C19 C18 C17 124.1(3) . . ?
C18 C19 C18 120.0(4) 3 . ?
C18 C19 H19 120.0 3 . ?
C18 C19 H19 120.0 . . ?
C25 C20 C21 118.4(4) . . ?
C25 C20 B1 106.1(4) . . ?
C21 C20 B1 135.4(4) . . ?
C22 C21 C20 120.0(5) . . ?
C22 C21 H21 120.0 . . ?
C20 C21 H21 120.0 . . ?
C21 C22 C23 120.1(4) . . ?
C21 C22 H22 119.9 . . ?
C23 C22 H22 119.9 . . ?
C24 C23 C22 120.7(4) . . ?
C24 C23 H23 119.7 . . ?
C22 C23 H23 119.7 . . ?
C25 C24 C23 117.2(5) . . ?
C25 C24 H24 121.4 . . ?
C23 C24 H24 121.4 . . ?
C24 C25 C20 123.5(4) . . ?
C24 C25 C26 126.8(4) . . ?
C20 C25 C26 109.6(4) . . ?
O6 C26 O5 122.5(4) . . ?
O6 C26 C25 127.6(4) . . ?
O5 C26 C25 109.9(3) . . ?
C14 N2 C17 109.6(3) . . ?
C14 N2 H2A 125.2 . . ?
C17 N2 H2A 125.2 . . ?
C28 C27 H27 109.5 . . ?
C28 C27 H27A 109.5 . . ?
H27 C27 H27A 109.5 . . ?
C28 C27 H27B 109.5 . . ?
H27 C27 H27B 109.5 . . ?
H27A C27 H27B 109.5 . . ?
O4 B1 O4 109.8(3) . 3 ?
O4 B1 O5 107.7(2) . . ?
O4 B1 O5 107.7(2) 3 . ?
O4 B1 C20 114.0(2) . . ?
O4 B1 C20 114.0(2) 3 . ?
O5 B1 C20 102.9(3) . . ?
O2 B2 O1 107.5(3) . . ?
O2 B2 O1 107.6(3) . 3_655 ?
O1 B2 O1 110.8(3) . 3_655 ?
O2 B2 C7 102.7(3) . . ?
O1 B2 C7 113.8(2) . . ?
O1 B2 C7 113.8(2) 3_655 . ?
C18 O4 B1 117.7(2) . . ?
C26 O5 B1 111.4(3) . . ?
O7 C28 C27 121.6(3) . . ?
O7 C28 C29 121.3(2) . . ?
C27 C28 C29 117.0(3) . . ?
C28 C29 H29 109.5 . . ?
C28 C29 H29A 109.5 . . ?
H29 C29 H29A 109.5 . . ?
C28 C29 H29B 109.5 . . ?
H29 C29 H29B 109.5 . . ?
H29A C29 H29B 109.5 . . ?

loop_
_geom_bond_atom_site_label_1
_geom_bond_atom_site_label_2
_geom_bond_distance
_geom_bond_site_symmetry_2
_geom_bond_publ_flag
C1 N1 1.354(3) . ?
C1 C2 1.377(4) . ?
C1 H1 0.9500 . ?
C2 C3 1.406(4) . ?
C2 H2 0.9500 . ?
C3 C4 1.390(4) . ?
C3 H3 0.9500 . ?
C4 N1 1.384(3) . ?
C4 C5 1.428(4) . ?
C5 O1 1.317(3) . ?
C5 C6 1.385(3) . ?
C6 C5 1.385(3) 3_655 ?
C6 H6 0.9500 . ?
C7 C8 1.391(7) . ?
C7 C12 1.394(5) . ?
C7 B2 1.592(7) . ?
C8 C9 1.390(7) . ?
C8 H8 0.9500 . ?
C9 C10 1.389(7) . ?
C9 H9 0.9500 . ?
C10 C11 1.381(6) . ?
C10 H10 0.9500 . ?
C11 C12 1.380(5) . ?
C11 H11 0.9500 . ?
C12 C13 1.489(5) . ?
C13 O3 1.207(4) . ?
C13 O2 1.343(4) . ?
N1 H1A 0.8800 . ?
O1 B2 1.486(3) . ?
O2 B2 1.485(6) . ?
C14 N2 1.349(4) . ?
C14 C15 1.385(4) . ?
C14 H14 0.9500 . ?
C15 C16 1.399(4) . ?
C15 H15 0.9500 . ?
C16 C17 1.397(4) . ?
C16 H16 0.9500 . ?
C17 N2 1.375(4) . ?
C17 C18 1.427(4) . ?
C18 O4 1.324(3) . ?
C18 C19 1.390(3) . ?
C19 C18 1.390(3) 3 ?
C19 H19 0.9500 . ?
C20 C25 1.389(6) . ?
C20 C21 1.401(6) . ?
C20 B1 1.599(6) . ?
C21 C22 1.389(7) . ?
C21 H21 0.9500 . ?
C22 C23 1.410(8) . ?
C22 H22 0.9500 . ?
C23 C24 1.404(7) . ?
C23 H23 0.9500 . ?
C24 C25 1.386(6) . ?
C24 H24 0.9500 . ?
C25 C26 1.493(6) . ?
C26 O6 1.215(5) . ?
C26 O5 1.341(5) . ?
N2 H2A 0.8800 . ?
C27 C28 1.496(4) . ?
C27 H27 0.9800 . ?
C27 H27A 0.9800 . ?
C27 H27B 0.9800 . ?
B1 O4 1.487(3) . ?
B1 O4 1.487(3) 3 ?
B1 O5 1.489(5) . ?
B2 O1 1.486(3) 3_655 ?
C28 O7 1.221(4) . ?
C28 C29 1.500(5) . ?
C29 H29 0.9800 . ?
C29 H29A 0.9800 . ?
C29 H29B 0.9800 . ?

loop_
_geom_torsion_atom_site_label_1
_geom_torsion_atom_site_label_2
_geom_torsion_atom_site_label_3
_geom_torsion_atom_site_label_4
_geom_torsion
_geom_torsion_site_symmetry_1
_geom_torsion_site_symmetry_2
_geom_torsion_site_symmetry_3
_geom_torsion_site_symmetry_4
_geom_torsion_publ_flag
N1 C1 C2 C3 0.4(4) . . . . ?
C1 C2 C3 C4 0.1(3) . . . . ?
C2 C3 C4 N1 -0.6(3) . . . . ?
C2 C3 C4 C5 -178.7(3) . . . . ?
N1 C4 C5 O1 -6.8(4) . . . . ?
C3 C4 C5 O1 171.1(3) . . . . ?
N1 C4 C5 C6 173.2(3) . . . . ?
C3 C4 C5 C6 -9.0(5) . . . . ?
O1 C5 C6 C5 -6.9(6) . . . 3_655 ?
C4 C5 C6 C5 173.1(2) . . . 3_655 ?
C12 C7 C8 C9 0.000(3) . . . . ?
B2 C7 C8 C9 180.000(2) . . . . ?
C7 C8 C9 C10 0.000(3) . . . . ?
C8 C9 C10 C11 0.000(3) . . . . ?
C9 C10 C11 C12 0.000(2) . . . . ?
C10 C11 C12 C7 0.000(2) . . . . ?
C10 C11 C12 C13 180.000(2) . . . . ?
C8 C7 C12 C11 0.000(2) . . . . ?
B2 C7 C12 C11 180.000(2) . . . . ?
C8 C7 C12 C13 180.000(2) . . . . ?
B2 C7 C12 C13 0.000(1) . . . . ?
C11 C12 C13 O3 0.000(2) . . . . ?
C7 C12 C13 O3 180.000(1) . . . . ?
C11 C12 C13 O2 180.000(2) . . . . ?
C7 C12 C13 O2 0.000(2) . . . . ?
C2 C1 N1 C4 -0.7(4) . . . . ?
C3 C4 N1 C1 0.8(4) . . . . ?
C5 C4 N1 C1 179.1(2) . . . . ?
C6 C5 O1 B2 1.0(5) . . . . ?
C4 C5 O1 B2 -179.0(3) . . . . ?
O3 C13 O2 B2 180.000(2) . . . . ?
C12 C13 O2 B2 0.000(2) . . . . ?
N2 C14 C15 C16 0.8(3) . . . . ?
C14 C15 C16 C17 -0.6(3) . . . . ?
C15 C16 C17 N2 0.1(3) . . . . ?
C15 C16 C17 C18 -177.2(3) . . . . ?
N2 C17 C18 O4 -12.3(4) . . . . ?
C16 C17 C18 O4 164.7(3) . . . . ?
N2 C17 C18 C19 169.2(3) . . . . ?
C16 C17 C18 C19 -13.8(5) . . . . ?
O4 C18 C19 C18 -4.6(5) . . . 3 ?
C17 C18 C19 C18 173.8(2) . . . 3 ?
C25 C20 C21 C22 0.000(3) . . . . ?
B1 C20 C21 C22 180.000(3) . . . . ?
C20 C21 C22 C23 0.000(3) . . . . ?
C21 C22 C23 C24 0.000(3) . . . . ?
C22 C23 C24 C25 0.000(3) . . . . ?
C23 C24 C25 C20 0.000(3) . . . . ?
C23 C24 C25 C26 180.000(2) . . . . ?
C21 C20 C25 C24 0.000(3) . . . . ?
B1 C20 C25 C24 180.000(2) . . . . ?
C21 C20 C25 C26 180.000(2) . . . . ?
B1 C20 C25 C26 0.000(2) . . . . ?
C24 C25 C26 O6 0.000(3) . . . . ?
C20 C25 C26 O6 180.000(2) . . . . ?
C24 C25 C26 O5 180.000(2) . . . . ?
C20 C25 C26 O5 0.000(2) . . . . ?
C15 C14 N2 C17 -0.8(3) . . . . ?
C16 C17 N2 C14 0.4(3) . . . . ?
C18 C17 N2 C14 178.0(2) . . . . ?
C25 C20 B1 O4 -116.4(3) . . . . ?
C21 C20 B1 O4 63.6(3) . . . . ?
C25 C20 B1 O4 116.4(3) . . . 3 ?
C21 C20 B1 O4 -63.6(3) . . . 3 ?
C25 C20 B1 O5 0.000(1) . . . . ?
C21 C20 B1 O5 180.000(2) . . . . ?
C13 O2 B2 O1 120.3(2) . . . . ?
C13 O2 B2 O1 -120.3(2) . . . 3_655 ?
C13 O2 B2 C7 0.000(1) . . . . ?
C5 O1 B2 O2 121.7(3) . . . . ?
C5 O1 B2 O1 4.4(5) . . . 3_655 ?
C5 O1 B2 C7 -125.3(3) . . . . ?
C8 C7 B2 O2 180.000(2) . . . . ?
C12 C7 B2 O2 0.000(1) . . . . ?
C8 C7 B2 O1 64.1(3) . . . . ?
C12 C7 B2 O1 -115.9(3) . . . . ?
C8 C7 B2 O1 -64.1(3) . . . 3_655 ?
C12 C7 B2 O1 115.9(3) . . . 3_655 ?
C19 C18 O4 B1 -19.4(4) . . . . ?
C17 C18 O4 B1 162.1(3) . . . . ?
O4 B1 O4 C18 40.0(4) 3 . . . ?
O5 B1 O4 C18 157.0(2) . . . . ?
C20 B1 O4 C18 -89.4(3) . . . . ?
O6 C26 O5 B1 180.000(2) . . . . ?
C25 C26 O5 B1 0.000(2) . . . . ?
O4 B1 O5 C26 120.8(2) . . . . ?
O4 B1 O5 C26 -120.8(2) 3 . . . ?
C20 B1 O5 C26 0.000(2) . . . . ?
